data_7056771
loop_
_publ_author_name
'Kalaiarasi, G.'
'Rajkumar, S. Rex Jeya'
'Dharani, S.'
'Fronczek, Frank R.'
'Muthukumar Nadar, M. S. A.'
'Prabhakaran, R.'

_publ_section_title
;
 Cyclometallated ruthenium(ii) complexes with 3-acetyl-2[H]-chromene-2-one
 derived CNS chelating ligand systems: synthesis, X-ray characterization
 and biological evaluation
;
_journal_issue 1
_journal_name_full 'New Journal of Chemistry'
_journal_page_first 336
_journal_paper_doi 10.1039/C7NJ02877F
_journal_volume 42
_journal_year 2018
_chemical_formula_moiety 'C49 H39 N3 O3 P2 Ru S, 0.46(H2 O)'
_chemical_formula_sum 'C49 H39.92 N3 O3.46 P2 Ru S'
_chemical_formula_weight 921.19
_space_group_crystal_system triclinic
_space_group_IT_number 2
_space_group_name_Hall '-P 1'
_space_group_name_H-M_alt 'P -1'
_symmetry_space_group_name_Hall '-P 1'
_symmetry_space_group_name_H-M 'P -1'
_atom_sites_solution_hydrogens mixed
_audit_creation_method SHELXL-2014/7
_audit_update_record
;
2017-07-28 deposited with the CCDC.
2017-11-14 downloaded from the CCDC.
;
_cell_angle_alpha 86.303(2)
_cell_angle_beta 81.895(2)
_cell_angle_gamma 65.417(2)
_cell_formula_units_Z 2
_cell_length_a 11.7445(4)
_cell_length_b 13.1594(5)
_cell_length_c 15.1515(6)
_cell_measurement_reflns_used 9823
_cell_measurement_temperature 100.0(5)
_cell_measurement_theta_max 29.46
_cell_measurement_theta_min 2.49
_cell_volume 2108.11(14)
_computing_cell_refinement 'Bruker SAINT'
_computing_data_collection 'Bruker APEX3'
_computing_data_reduction 'Bruker SAINT'
_computing_structure_refinement 'SHELXL-2014/7 (Sheldrick, 2014)'
_computing_structure_solution 'SHELXS-97 (Sheldrick, 2008)'
_diffrn_ambient_temperature 100.0(5)
_diffrn_measured_fraction_theta_full 0.999
_diffrn_measured_fraction_theta_max 0.996
_diffrn_measurement_device_type 'Bruker Kappa APEX-II DUO'
_diffrn_measurement_method '\f and \w scans'
_diffrn_radiation_monochromator 'TRIUMPH curved graphite'
_diffrn_radiation_source 'fine-focus sealed tube'
_diffrn_radiation_type MoK\a
_diffrn_radiation_wavelength 0.71073
_diffrn_reflns_av_R_equivalents 0.0426
_diffrn_reflns_av_unetI/netI 0.0638
_diffrn_reflns_Laue_measured_fraction_full 0.999
_diffrn_reflns_Laue_measured_fraction_max 0.996
_diffrn_reflns_limit_h_max 15
_diffrn_reflns_limit_h_min -16
_diffrn_reflns_limit_k_max 18
_diffrn_reflns_limit_k_min -18
_diffrn_reflns_limit_l_max 21
_diffrn_reflns_limit_l_min -21
_diffrn_reflns_number 37147
_diffrn_reflns_point_group_measured_fraction_full 0.999
_diffrn_reflns_point_group_measured_fraction_max 0.996
_diffrn_reflns_theta_full 25.000
_diffrn_reflns_theta_max 30.539
_diffrn_reflns_theta_min 1.702
_exptl_absorpt_coefficient_mu 0.546
_exptl_absorpt_correction_T_max 0.973
_exptl_absorpt_correction_T_min 0.876
_exptl_absorpt_correction_type multi-scan
_exptl_absorpt_process_details 'SADABS (Sheldrick, 2004)'
_exptl_crystal_colour orange
_exptl_crystal_density_diffrn 1.451
_exptl_crystal_description plate
_exptl_crystal_F_000 945
_exptl_crystal_size_max 0.250
_exptl_crystal_size_mid 0.160
_exptl_crystal_size_min 0.050
_refine_diff_density_max 1.713
_refine_diff_density_min -0.490
_refine_diff_density_rms 0.119
_refine_ls_extinction_method none
_refine_ls_goodness_of_fit_ref 1.049
_refine_ls_hydrogen_treatment mixed
_refine_ls_matrix_type full
_refine_ls_number_parameters 549
_refine_ls_number_reflns 12859
_refine_ls_number_restraints 1
_refine_ls_restrained_S_all 1.049
_refine_ls_R_factor_all 0.0773
_refine_ls_R_factor_gt 0.0479
_refine_ls_shift/su_max 0.001
_refine_ls_shift/su_mean 0.000
_refine_ls_structure_factor_coef Fsqd
_refine_ls_weighting_details 'w=1/[\s^2^(Fo^2^)+(0.0627P)^2^+0.2542P] where P=(Fo^2^+2Fc^2^)/3'
_refine_ls_weighting_scheme calc
_refine_ls_wR_factor_gt 0.1067
_refine_ls_wR_factor_ref 0.1193
_reflns_Friedel_coverage 0.000
_reflns_number_gt 9542
_reflns_number_total 12859
_reflns_threshold_expression 'I > 2\s(I)'
_cod_data_source_file c7nj02877f2.cif
_cod_data_source_block RuHA2
_cod_depositor_comments 'Adding full bibliography for 7056768--7056773.cif.'
_cod_database_code 7056771
_shelx_shelxl_version_number 2014/7
_shelx_space_group_comment
;
The symmetry employed for this shelxl refinement is uniquely defined
by the following loop, which should always be used as a source of
symmetry information in preference to the above space-group names.
They are only intended as comments.
;
_shelx_estimated_absorpt_t_min 0.876
_shelx_estimated_absorpt_t_max 0.973

loop_
_space_group_symop_operation_xyz
'x, y, z'
'-x, -y, -z'

loop_
_atom_site_label
_atom_site_type_symbol
_atom_site_fract_x
_atom_site_fract_y
_atom_site_fract_z
_atom_site_U_iso_or_equiv
_atom_site_adp_type
_atom_site_occupancy
_atom_site_site_symmetry_order
_atom_site_calc_flag
_atom_site_refinement_flags_posn
_atom_site_refinement_flags_adp
Ru1 Ru 0.56788(2) 0.83160(2) 0.26371(2) 0.01450(6) Uani 1 1 d . .
S1 S 0.47749(6) 0.94039(5) 0.13420(4) 0.02074(14) Uani 1 1 d . .
P1 P 0.74708(5) 0.87131(5) 0.21934(4) 0.01624(13) Uani 1 1 d . .
P2 P 0.37083(5) 0.82125(5) 0.30258(5) 0.01721(13) Uani 1 1 d . .
O1 O 0.87217(18) 0.49281(16) 0.38895(15) 0.0343(5) Uani 1 1 d . .
O2 O 0.9119(2) 0.4192(2) 0.25730(17) 0.0588(8) Uani 1 1 d . .
O3 O 0.48372(17) 1.00715(15) 0.40520(13) 0.0253(4) Uani 1 1 d . .
N1 N 0.62709(19) 0.70695(18) 0.16822(15) 0.0203(4) Uani 1 1 d . .
N2 N 0.5927(2) 0.7226(2) 0.08275(15) 0.0259(5) Uani 1 1 d . .
N3 N 0.4803(3) 0.8487(2) -0.01653(18) 0.0360(6) Uani 1 1 d D .
H31N H 0.468(3) 0.922(2) -0.043(2) 0.043 Uiso 1 1 d D U
H32N H 0.529(3) 0.783(2) -0.052(2) 0.043 Uiso 1 1 d D U
C1 C 0.8420(3) 0.4976(2) 0.3047(2) 0.0332(7) Uani 1 1 d . .
C2 C 0.7370(2) 0.5967(2) 0.27895(19) 0.0219(5) Uani 1 1 d . .
C3 C 0.6752(2) 0.6912(2) 0.33384(17) 0.0174(5) Uani 1 1 d . .
C4 C 0.7044(2) 0.6757(2) 0.42501(18) 0.0197(5) Uani 1 1 d . .
C5 C 0.6404(2) 0.7516(2) 0.49388(18) 0.0220(5) Uani 1 1 d . .
H5 H 0.5727 0.8199 0.4812 0.026 Uiso 1 1 calc R U
C6 C 0.6712(3) 0.7316(2) 0.5795(2) 0.0279(6) Uani 1 1 d . .
H6 H 0.6237 0.7847 0.6249 0.033 Uiso 1 1 calc R U
C7 C 0.7722(3) 0.6335(2) 0.5997(2) 0.0325(7) Uani 1 1 d . .
H7 H 0.7952 0.6202 0.6584 0.039 Uiso 1 1 calc R U
C8 C 0.8382(3) 0.5561(2) 0.5338(2) 0.0336(7) Uani 1 1 d . .
H8 H 0.9077 0.4892 0.5465 0.040 Uiso 1 1 calc R U
C9 C 0.8029(2) 0.5762(2) 0.4492(2) 0.0248(6) Uani 1 1 d . .
C10 C 0.7021(2) 0.6057(2) 0.18974(19) 0.0235(6) Uani 1 1 d . .
C11 C 0.7408(3) 0.5117(2) 0.1257(2) 0.0348(7) Uani 1 1 d . .
H11A H 0.6679 0.5190 0.0971 0.052 Uiso 1 1 calc R U
H11B H 0.7723 0.4403 0.1578 0.052 Uiso 1 1 calc R U
H11C H 0.8076 0.5143 0.0801 0.052 Uiso 1 1 calc R U
C12 C 0.5240(2) 0.8263(2) 0.06432(18) 0.0245(6) Uani 1 1 d . .
C13 C 0.5171(2) 0.9386(2) 0.35192(17) 0.0169(5) Uani 1 1 d . .
C14 C 0.8280(2) 0.8186(2) 0.10927(18) 0.0215(5) Uani 1 1 d . .
C15 C 0.8099(2) 0.8892(3) 0.03544(19) 0.0284(6) Uani 1 1 d . .
H15 H 0.7614 0.9672 0.0435 0.034 Uiso 1 1 calc R U
C16 C 0.8613(3) 0.8479(3) -0.0500(2) 0.0374(7) Uani 1 1 d . .
H16 H 0.8459 0.8970 -0.1000 0.045 Uiso 1 1 calc R U
C17 C 0.9352(3) 0.7347(3) -0.0616(2) 0.0394(8) Uani 1 1 d . .
H17 H 0.9730 0.7061 -0.1195 0.047 Uiso 1 1 calc R U
C18 C 0.9538(3) 0.6633(3) 0.0111(2) 0.0374(8) Uani 1 1 d . .
H18 H 1.0045 0.5857 0.0028 0.045 Uiso 1 1 calc R U
C19 C 0.8991(2) 0.7038(2) 0.0959(2) 0.0287(6) Uani 1 1 d . .
H19 H 0.9099 0.6536 0.1452 0.034 Uiso 1 1 calc R U
C20 C 0.8632(2) 0.8218(2) 0.29871(18) 0.0209(5) Uani 1 1 d . .
C21 C 0.9846(2) 0.7392(2) 0.2823(2) 0.0256(6) Uani 1 1 d . .
H21 H 1.0161 0.7086 0.2242 0.031 Uiso 1 1 calc R U
C22 C 1.0605(2) 0.7008(2) 0.3507(2) 0.0314(7) Uani 1 1 d . .
H22 H 1.1435 0.6440 0.3389 0.038 Uiso 1 1 calc R U
C23 C 1.0165(3) 0.7446(3) 0.4354(2) 0.0309(7) Uani 1 1 d . .
H23 H 1.0677 0.7161 0.4822 0.037 Uiso 1 1 calc R U
C24 C 0.8970(2) 0.8304(3) 0.4517(2) 0.0278(6) Uani 1 1 d . .
H24 H 0.8675 0.8632 0.5092 0.033 Uiso 1 1 calc R U
C25 C 0.8209(2) 0.8681(2) 0.38399(19) 0.0241(6) Uani 1 1 d . .
H25 H 0.7388 0.9262 0.3957 0.029 Uiso 1 1 calc R U
C26 C 0.7180(2) 1.0196(2) 0.20960(17) 0.0199(5) Uani 1 1 d . .
C27 C 0.5976(2) 1.1054(2) 0.21943(18) 0.0227(5) Uani 1 1 d . .
H27 H 0.5264 1.0879 0.2338 0.027 Uiso 1 1 calc R U
C28 C 0.5797(3) 1.2166(2) 0.2086(2) 0.0322(7) Uani 1 1 d . .
H28 H 0.4968 1.2744 0.2160 0.039 Uiso 1 1 calc R U
C29 C 0.6822(3) 1.2427(3) 0.1870(2) 0.0375(7) Uani 1 1 d . .
H29 H 0.6700 1.3185 0.1780 0.045 Uiso 1 1 calc R U
C30 C 0.8032(3) 1.1587(3) 0.1784(2) 0.0389(8) Uani 1 1 d . .
H30 H 0.8739 1.1769 0.1641 0.047 Uiso 1 1 calc R U
C31 C 0.8214(3) 1.0476(3) 0.1907(2) 0.0306(6) Uani 1 1 d . .
H31 H 0.9046 0.9904 0.1863 0.037 Uiso 1 1 calc R U
C32 C 0.2329(2) 0.9565(2) 0.31600(17) 0.0191(5) Uani 1 1 d . .
C33 C 0.2372(2) 1.0582(2) 0.29188(17) 0.0194(5) Uani 1 1 d . .
H33 H 0.3155 1.0605 0.2687 0.023 Uiso 1 1 calc R U
C34 C 0.1277(2) 1.1575(2) 0.30112(18) 0.0240(6) Uani 1 1 d . .
H34 H 0.1319 1.2267 0.2838 0.029 Uiso 1 1 calc R U
C35 C 0.0136(2) 1.1548(2) 0.3354(2) 0.0276(6) Uani 1 1 d . .
H35 H -0.0612 1.2220 0.3410 0.033 Uiso 1 1 calc R U
C36 C 0.0084(2) 1.0544(2) 0.3616(2) 0.0283(6) Uani 1 1 d . .
H36 H -0.0699 1.0529 0.3862 0.034 Uiso 1 1 calc R U
C37 C 0.1165(2) 0.9557(2) 0.35237(19) 0.0247(6) Uani 1 1 d . .
H37 H 0.1119 0.8870 0.3708 0.030 Uiso 1 1 calc R U
C38 C 0.3309(3) 0.7498(3) 0.2205(2) 0.0274(6) Uani 1 1 d . .
C39 C 0.2386(3) 0.8108(3) 0.1655(2) 0.0340(7) Uani 1 1 d . .
H39 H 0.1925 0.8891 0.1732 0.041 Uiso 1 1 calc R U
C40 C 0.2144(4) 0.7561(4) 0.0992(2) 0.0512(10) Uani 1 1 d . .
H40 H 0.1522 0.7972 0.0615 0.061 Uiso 1 1 calc R U
C41 C 0.2806(4) 0.6430(4) 0.0885(3) 0.0576(12) Uani 1 1 d . .
H41 H 0.2624 0.6060 0.0441 0.069 Uiso 1 1 calc R U
C42 C 0.3731(4) 0.5820(3) 0.1412(3) 0.0542(11) Uani 1 1 d . .
H42 H 0.4185 0.5038 0.1327 0.065 Uiso 1 1 calc R U
C43 C 0.4004(3) 0.6352(3) 0.2072(2) 0.0368(8) Uani 1 1 d . .
H43 H 0.4656 0.5937 0.2426 0.044 Uiso 1 1 calc R U
C44 C 0.3523(2) 0.7573(2) 0.41208(19) 0.0218(5) Uani 1 1 d . .
C45 C 0.3626(2) 0.6487(2) 0.4259(2) 0.0276(6) Uani 1 1 d . .
H45 H 0.3757 0.6026 0.3764 0.033 Uiso 1 1 calc R U
C46 C 0.3536(2) 0.6068(3) 0.5126(2) 0.0373(8) Uani 1 1 d . .
H46 H 0.3606 0.5324 0.5215 0.045 Uiso 1 1 calc R U
C47 C 0.3351(2) 0.6718(3) 0.5847(2) 0.0341(7) Uani 1 1 d . .
H47 H 0.3296 0.6424 0.6433 0.041 Uiso 1 1 calc R U
C48 C 0.3244(2) 0.7795(3) 0.5723(2) 0.0316(7) Uani 1 1 d . .
H48 H 0.3113 0.8248 0.6223 0.038 Uiso 1 1 calc R U
C49 C 0.3328(2) 0.8220(2) 0.48684(19) 0.0268(6) Uani 1 1 d . .
H49 H 0.3252 0.8967 0.4789 0.032 Uiso 1 1 calc R U
O1W O 0.7059(9) 0.6301(6) -0.0923(5) 0.100(4) Uani 0.461(11) 1 d . .

loop_
_atom_site_aniso_label
_atom_site_aniso_U_11
_atom_site_aniso_U_22
_atom_site_aniso_U_33
_atom_site_aniso_U_23
_atom_site_aniso_U_13
_atom_site_aniso_U_12
Ru1 0.01241(8) 0.01285(10) 0.01644(11) -0.00191(7) 0.00130(7) -0.00415(7)
S1 0.0214(3) 0.0218(3) 0.0179(3) 0.0007(3) -0.0028(2) -0.0079(2)
P1 0.0145(3) 0.0163(3) 0.0171(3) -0.0009(2) 0.0001(2) -0.0062(2)
P2 0.0143(3) 0.0165(3) 0.0203(4) -0.0028(3) 0.0020(2) -0.0066(2)
O1 0.0321(10) 0.0186(10) 0.0359(13) 0.0024(9) 0.0014(9) 0.0035(8)
O2 0.0666(16) 0.0272(13) 0.0397(15) -0.0071(11) 0.0036(13) 0.0208(11)
O3 0.0311(9) 0.0167(9) 0.0220(10) -0.0052(8) -0.0037(8) -0.0031(8)
N1 0.0220(10) 0.0216(11) 0.0183(12) -0.0044(9) 0.0056(8) -0.0118(9)
N2 0.0333(12) 0.0284(13) 0.0185(12) -0.0034(10) 0.0014(10) -0.0162(10)
N3 0.0512(16) 0.0361(16) 0.0240(15) -0.0007(12) -0.0080(12) -0.0202(13)
C1 0.0366(15) 0.0160(13) 0.0322(17) -0.0007(12) 0.0073(13) 0.0002(11)
C2 0.0219(11) 0.0140(12) 0.0241(14) -0.0005(10) 0.0060(10) -0.0046(9)
C3 0.0133(9) 0.0135(11) 0.0232(14) 0.0011(10) 0.0044(9) -0.0055(8)
C4 0.0164(10) 0.0156(12) 0.0247(14) 0.0027(10) 0.0013(10) -0.0058(9)
C5 0.0214(11) 0.0157(12) 0.0238(14) 0.0022(10) -0.0030(10) -0.0029(9)
C6 0.0322(14) 0.0201(14) 0.0253(16) -0.0005(11) -0.0041(12) -0.0045(11)
C7 0.0386(15) 0.0252(15) 0.0305(17) 0.0076(13) -0.0123(13) -0.0087(12)
C8 0.0308(14) 0.0213(14) 0.0422(19) 0.0114(13) -0.0095(13) -0.0043(11)
C9 0.0230(12) 0.0154(12) 0.0314(16) 0.0025(11) -0.0006(11) -0.0049(10)
C10 0.0248(12) 0.0175(13) 0.0270(15) -0.0063(11) 0.0095(11) -0.0107(10)
C11 0.0408(16) 0.0213(14) 0.0399(19) -0.0120(13) 0.0086(14) -0.0130(13)
C12 0.0271(12) 0.0312(15) 0.0203(14) -0.0013(11) -0.0003(11) -0.0177(11)
C13 0.0153(10) 0.0151(11) 0.0184(13) 0.0041(10) -0.0029(9) -0.0047(9)
C14 0.0137(10) 0.0259(14) 0.0247(15) -0.0058(11) 0.0036(10) -0.0091(10)
C15 0.0250(12) 0.0302(15) 0.0245(16) -0.0028(12) 0.0020(11) -0.0071(11)
C16 0.0365(15) 0.046(2) 0.0224(16) -0.0046(14) 0.0065(13) -0.0121(14)
C17 0.0391(16) 0.047(2) 0.0292(18) -0.0165(15) 0.0152(14) -0.0186(15)
C18 0.0334(15) 0.0316(17) 0.046(2) -0.0181(15) 0.0160(14) -0.0162(13)
C19 0.0253(12) 0.0265(15) 0.0342(17) -0.0043(12) 0.0087(12) -0.0137(11)
C20 0.0176(10) 0.0209(13) 0.0276(15) 0.0054(11) -0.0032(10) -0.0120(10)
C21 0.0204(11) 0.0258(14) 0.0283(15) 0.0036(12) 0.0006(11) -0.0091(10)
C22 0.0204(12) 0.0267(15) 0.045(2) 0.0118(14) -0.0092(12) -0.0075(11)
C23 0.0271(13) 0.0332(16) 0.0371(18) 0.0132(14) -0.0136(13) -0.0160(12)
C24 0.0275(13) 0.0338(16) 0.0260(16) 0.0017(12) -0.0056(11) -0.0160(12)
C25 0.0195(11) 0.0262(14) 0.0280(16) 0.0023(12) -0.0056(11) -0.0104(10)
C26 0.0274(12) 0.0195(12) 0.0159(13) 0.0025(10) -0.0036(10) -0.0128(10)
C27 0.0286(12) 0.0206(13) 0.0193(14) 0.0018(10) -0.0054(11) -0.0100(10)
C28 0.0456(17) 0.0196(14) 0.0325(17) 0.0057(12) -0.0134(14) -0.0125(13)
C29 0.060(2) 0.0264(16) 0.0352(19) 0.0072(13) -0.0123(16) -0.0255(15)
C30 0.0513(19) 0.0438(19) 0.0385(19) 0.0081(15) -0.0074(15) -0.0368(17)
C31 0.0301(14) 0.0343(16) 0.0328(17) 0.0055(13) -0.0048(12) -0.0190(12)
C32 0.0157(10) 0.0182(12) 0.0216(14) -0.0010(10) -0.0032(9) -0.0048(9)
C33 0.0184(10) 0.0211(13) 0.0171(13) -0.0007(10) -0.0014(9) -0.0066(9)
C34 0.0256(12) 0.0201(13) 0.0242(15) 0.0011(11) -0.0067(11) -0.0063(10)
C35 0.0187(11) 0.0253(14) 0.0321(17) -0.0023(12) -0.0084(11) -0.0005(10)
C36 0.0140(11) 0.0306(15) 0.0381(18) -0.0054(13) -0.0016(11) -0.0068(10)
C37 0.0168(11) 0.0233(14) 0.0336(16) -0.0022(12) -0.0009(11) -0.0085(10)
C38 0.0272(13) 0.0330(16) 0.0274(16) -0.0089(12) 0.0068(11) -0.0196(12)
C39 0.0356(15) 0.0479(19) 0.0258(17) -0.0062(14) 0.0006(13) -0.0251(14)
C40 0.055(2) 0.080(3) 0.033(2) -0.0148(19) -0.0003(17) -0.042(2)
C41 0.067(2) 0.082(3) 0.043(2) -0.037(2) 0.013(2) -0.050(2)
C42 0.056(2) 0.050(2) 0.065(3) -0.031(2) 0.017(2) -0.0335(19)
C43 0.0351(15) 0.0340(17) 0.047(2) -0.0153(15) 0.0109(14) -0.0231(14)
C44 0.0124(10) 0.0205(13) 0.0296(15) 0.0040(11) -0.0001(10) -0.0052(9)
C45 0.0164(11) 0.0231(14) 0.0405(18) 0.0020(12) -0.0041(11) -0.0056(10)
C46 0.0190(12) 0.0283(16) 0.061(2) 0.0213(16) -0.0087(13) -0.0081(11)
C47 0.0202(12) 0.0449(19) 0.0321(18) 0.0143(15) -0.0042(12) -0.0101(12)
C48 0.0225(12) 0.0423(18) 0.0265(16) 0.0025(13) 0.0003(11) -0.0113(12)
C49 0.0227(12) 0.0249(14) 0.0280(16) 0.0023(12) 0.0011(11) -0.0068(11)
O1W 0.149(9) 0.065(5) 0.080(6) -0.018(4) -0.042(5) -0.026(5)

loop_
_atom_type_symbol
_atom_type_description
_atom_type_scat_dispersion_real
_atom_type_scat_dispersion_imag
_atom_type_scat_source
C C 0.0033 0.0016 'International Tables Vol C Tables 4.2.6.8 and 6.1.1.4'
H H 0.0000 0.0000 'International Tables Vol C Tables 4.2.6.8 and 6.1.1.4'
N N 0.0061 0.0033 'International Tables Vol C Tables 4.2.6.8 and 6.1.1.4'
O O 0.0106 0.0060 'International Tables Vol C Tables 4.2.6.8 and 6.1.1.4'
P P 0.1023 0.0942 'International Tables Vol C Tables 4.2.6.8 and 6.1.1.4'
S S 0.1246 0.1234 'International Tables Vol C Tables 4.2.6.8 and 6.1.1.4'
Ru Ru -1.2594 0.8363 'International Tables Vol C Tables 4.2.6.8 and 6.1.1.4'

loop_
_geom_angle_atom_site_label_1
_geom_angle_atom_site_label_2
_geom_angle_atom_site_label_3
_geom_angle
C13 Ru1 C3 99.72(10)
C13 Ru1 N1 177.90(9)
C3 Ru1 N1 78.24(9)
C13 Ru1 P2 87.24(7)
C3 Ru1 P2 97.64(6)
N1 Ru1 P2 92.54(6)
C13 Ru1 P1 88.42(7)
C3 Ru1 P1 90.69(6)
N1 Ru1 P1 92.07(6)
P2 Ru1 P1 171.15(2)
C13 Ru1 S1 103.25(7)
C3 Ru1 S1 156.90(8)
N1 Ru1 S1 78.81(6)
P2 Ru1 S1 85.92(2)
P1 Ru1 S1 87.57(2)
C12 S1 Ru1 95.89(10)
C14 P1 C20 108.38(12)
C14 P1 C26 102.16(12)
C20 P1 C26 101.04(12)
C14 P1 Ru1 113.86(8)
C20 P1 Ru1 113.66(8)
C26 P1 Ru1 116.38(8)
C38 P2 C44 107.77(13)
C38 P2 C32 103.17(12)
C44 P2 C32 100.35(12)
C38 P2 Ru1 113.98(9)
C44 P2 Ru1 114.67(8)
C32 P2 Ru1 115.43(8)
C1 O1 C9 121.5(2)
C10 N1 N2 116.8(2)
C10 N1 Ru1 118.11(19)
N2 N1 Ru1 125.12(17)
C12 N2 N1 113.4(2)
C12 N3 H31N 116(2)
C12 N3 H32N 106(2)
H31N N3 H32N 119(3)
O2 C1 O1 115.1(3)
O2 C1 C2 126.8(3)
O1 C1 C2 117.9(2)
C3 C2 C10 117.4(2)
C3 C2 C1 122.4(3)
C10 C2 C1 119.8(2)
C2 C3 C4 115.7(2)
C2 C3 Ru1 111.98(18)
C4 C3 Ru1 132.14(18)
C5 C4 C9 115.3(2)
C5 C4 C3 125.2(2)
C9 C4 C3 119.5(2)
C6 C5 C4 122.6(2)
C6 C5 H5 118.7
C4 C5 H5 118.7
C5 C6 C7 120.1(3)
C5 C6 H6 120.0
C7 C6 H6 120.0
C8 C7 C6 119.4(3)
C8 C7 H7 120.3
C6 C7 H7 120.3
C7 C8 C9 119.5(3)
C7 C8 H8 120.2
C9 C8 H8 120.2
O1 C9 C8 115.1(2)
O1 C9 C4 121.8(3)
C8 C9 C4 123.1(3)
N1 C10 C2 113.5(2)
N1 C10 C11 120.2(3)
C2 C10 C11 126.2(3)
C10 C11 H11A 109.5
C10 C11 H11B 109.5
H11A C11 H11B 109.5
C10 C11 H11C 109.5
H11A C11 H11C 109.5
H11B C11 H11C 109.5
N2 C12 N3 117.4(3)
N2 C12 S1 126.5(2)
N3 C12 S1 116.1(2)
O3 C13 Ru1 178.2(2)
C15 C14 C19 118.5(3)
C15 C14 P1 120.9(2)
C19 C14 P1 120.3(2)
C14 C15 C16 121.3(3)
C14 C15 H15 119.4
C16 C15 H15 119.4
C17 C16 C15 119.5(3)
C17 C16 H16 120.3
C15 C16 H16 120.3
C18 C17 C16 120.0(3)
C18 C17 H17 120.0
C16 C17 H17 120.0
C17 C18 C19 120.6(3)
C17 C18 H18 119.7
C19 C18 H18 119.7
C18 C19 C14 120.2(3)
C18 C19 H19 119.9
C14 C19 H19 119.9
C21 C20 C25 118.6(2)
C21 C20 P1 125.4(2)
C25 C20 P1 115.87(18)
C20 C21 C22 120.2(3)
C20 C21 H21 119.9
C22 C21 H21 119.9
C23 C22 C21 120.7(3)
C23 C22 H22 119.6
C21 C22 H22 119.6
C22 C23 C24 119.6(3)
C22 C23 H23 120.2
C24 C23 H23 120.2
C25 C24 C23 119.8(3)
C25 C24 H24 120.1
C23 C24 H24 120.1
C24 C25 C20 121.0(2)
C24 C25 H25 119.5
C20 C25 H25 119.5
C27 C26 C31 118.5(2)
C27 C26 P1 122.89(19)
C31 C26 P1 118.6(2)
C26 C27 C28 121.0(3)
C26 C27 H27 119.5
C28 C27 H27 119.5
C29 C28 C27 119.9(3)
C29 C28 H28 120.1
C27 C28 H28 120.1
C28 C29 C30 120.1(3)
C28 C29 H29 120.0
C30 C29 H29 120.0
C29 C30 C31 120.1(3)
C29 C30 H30 119.9
C31 C30 H30 119.9
C30 C31 C26 120.4(3)
C30 C31 H31 119.8
C26 C31 H31 119.8
C33 C32 C37 118.3(2)
C33 C32 P2 123.97(18)
C37 C32 P2 117.7(2)
C32 C33 C34 120.9(2)
C32 C33 H33 119.5
C34 C33 H33 119.5
C35 C34 C33 119.9(3)
C35 C34 H34 120.1
C33 C34 H34 120.1
C36 C35 C34 119.8(2)
C36 C35 H35 120.1
C34 C35 H35 120.1
C35 C36 C37 120.5(2)
C35 C36 H36 119.8
C37 C36 H36 119.8
C36 C37 C32 120.5(3)
C36 C37 H37 119.8
C32 C37 H37 119.8
C43 C38 C39 119.8(3)
C43 C38 P2 119.7(2)
C39 C38 P2 120.3(2)
C40 C39 C38 119.7(3)
C40 C39 H39 120.1
C38 C39 H39 120.1
C41 C40 C39 120.0(4)
C41 C40 H40 120.0
C39 C40 H40 120.0
C40 C41 C42 121.0(3)
C40 C41 H41 119.5
C42 C41 H41 119.5
C41 C42 C43 120.2(4)
C41 C42 H42 119.9
C43 C42 H42 119.9
C38 C43 C42 119.4(3)
C38 C43 H43 120.3
C42 C43 H43 120.3
C45 C44 C49 118.0(3)
C45 C44 P2 125.2(2)
C49 C44 P2 116.7(2)
C44 C45 C46 120.2(3)
C44 C45 H45 119.9
C46 C45 H45 119.9
C47 C46 C45 120.7(3)
C47 C46 H46 119.6
C45 C46 H46 119.6
C46 C47 C48 119.9(3)
C46 C47 H47 120.0
C48 C47 H47 120.0
C47 C48 C49 120.0(3)
C47 C48 H48 120.0
C49 C48 H48 120.0
C48 C49 C44 121.2(3)
C48 C49 H49 119.4
C44 C49 H49 119.4

loop_
_geom_bond_atom_site_label_1
_geom_bond_atom_site_label_2
_geom_bond_distance
Ru1 C13 1.855(3)
Ru1 C3 2.078(2)
Ru1 N1 2.084(2)
Ru1 P2 2.3641(6)
Ru1 P1 2.3718(6)
Ru1 S1 2.4470(7)
S1 C12 1.741(3)
P1 C14 1.822(3)
P1 C20 1.831(3)
P1 C26 1.836(3)
P2 C38 1.826(3)
P2 C44 1.838(3)
P2 C32 1.840(2)
O1 C1 1.363(4)
O1 C9 1.370(3)
O2 C1 1.216(4)
O3 C13 1.153(3)
N1 C10 1.306(3)
N1 N2 1.388(3)
N2 C12 1.300(4)
N3 C12 1.362(4)
N3 H31N 0.98(3)
N3 H32N 0.97(3)
C1 C2 1.451(4)
C2 C3 1.406(4)
C2 C10 1.451(4)
C3 C4 1.451(4)
C4 C5 1.393(4)
C4 C9 1.408(3)
C5 C6 1.375(4)
C5 H5 0.9500
C6 C7 1.395(4)
C6 H6 0.9500
C7 C8 1.375(4)
C7 H7 0.9500
C8 C9 1.379(4)
C8 H8 0.9500
C10 C11 1.497(4)
C11 H11A 0.9800
C11 H11B 0.9800
C11 H11C 0.9800
C14 C15 1.389(4)
C14 C19 1.401(4)
C15 C16 1.390(4)
C15 H15 0.9500
C16 C17 1.386(5)
C16 H16 0.9500
C17 C18 1.381(5)
C17 H17 0.9500
C18 C19 1.385(4)
C18 H18 0.9500
C19 H19 0.9500
C20 C21 1.386(3)
C20 C25 1.398(4)
C21 C22 1.393(4)
C21 H21 0.9500
C22 C23 1.381(4)
C22 H22 0.9500
C23 C24 1.387(4)
C23 H23 0.9500
C24 C25 1.387(4)
C24 H24 0.9500
C25 H25 0.9500
C26 C27 1.390(4)
C26 C31 1.397(4)
C27 C28 1.390(4)
C27 H27 0.9500
C28 C29 1.377(5)
C28 H28 0.9500
C29 C30 1.385(5)
C29 H29 0.9500
C30 C31 1.390(4)
C30 H30 0.9500
C31 H31 0.9500
C32 C33 1.383(4)
C32 C37 1.404(3)
C33 C34 1.398(3)
C33 H33 0.9500
C34 C35 1.382(4)
C34 H34 0.9500
C35 C36 1.378(4)
C35 H35 0.9500
C36 C37 1.386(4)
C36 H36 0.9500
C37 H37 0.9500
C38 C43 1.396(4)
C38 C39 1.400(4)
C39 C40 1.397(5)
C39 H39 0.9500
C40 C41 1.370(6)
C40 H40 0.9500
C41 C42 1.378(6)
C41 H41 0.9500
C42 C43 1.399(5)
C42 H42 0.9500
C43 H43 0.9500
C44 C45 1.388(4)
C44 C49 1.397(4)
C45 C46 1.399(4)
C45 H45 0.9500
C46 C47 1.367(5)
C46 H46 0.9500
C47 C48 1.373(5)
C47 H47 0.9500
C48 C49 1.384(4)
C48 H48 0.9500
C49 H49 0.9500

loop_
_geom_hbond_atom_site_label_D
_geom_hbond_atom_site_label_H
_geom_hbond_atom_site_label_A
_geom_hbond_distance_DH
_geom_hbond_distance_HA
_geom_hbond_distance_DA
_geom_hbond_angle_DHA
_geom_hbond_site_symmetry_A
N3 H31N S1 0.98(3) 2.45(3) 3.374(3) 158(3) 2_675
N3 H32N O1W 0.97(3) 2.25(3) 3.137(9) 153(3) .

loop_
_geom_torsion_atom_site_label_1
_geom_torsion_atom_site_label_2
_geom_torsion_atom_site_label_3
_geom_torsion_atom_site_label_4
_geom_torsion
C10 N1 N2 C12 -176.3(2)
Ru1 N1 N2 C12 4.0(3)
C9 O1 C1 O2 179.0(3)
C9 O1 C1 C2 2.8(4)
O2 C1 C2 C3 -168.9(3)
O1 C1 C2 C3 6.8(4)
O2 C1 C2 C10 4.0(5)
O1 C1 C2 C10 179.7(2)
C10 C2 C3 C4 174.6(2)
C1 C2 C3 C4 -12.4(4)
C10 C2 C3 Ru1 -9.8(3)
C1 C2 C3 Ru1 163.3(2)
C2 C3 C4 C5 -169.6(2)
Ru1 C3 C4 C5 15.9(4)
C2 C3 C4 C9 9.1(3)
Ru1 C3 C4 C9 -165.50(19)
C9 C4 C5 C6 0.4(4)
C3 C4 C5 C6 179.0(3)
C4 C5 C6 C7 1.7(4)
C5 C6 C7 C8 -1.6(5)
C6 C7 C8 C9 -0.6(5)
C1 O1 C9 C8 175.1(3)
C1 O1 C9 C4 -5.9(4)
C7 C8 C9 O1 -178.2(3)
C7 C8 C9 C4 2.8(4)
C5 C4 C9 O1 178.5(2)
C3 C4 C9 O1 -0.3(4)
C5 C4 C9 C8 -2.7(4)
C3 C4 C9 C8 178.6(2)
N2 N1 C10 C2 178.1(2)
Ru1 N1 C10 C2 -2.2(3)
N2 N1 C10 C11 -3.6(4)
Ru1 N1 C10 C11 176.15(19)
C3 C2 C10 N1 8.0(3)
C1 C2 C10 N1 -165.2(2)
C3 C2 C10 C11 -170.2(2)
C1 C2 C10 C11 16.6(4)
N1 N2 C12 N3 -176.6(2)
N1 N2 C12 S1 1.3(3)
Ru1 S1 C12 N2 -4.4(2)
Ru1 S1 C12 N3 173.5(2)
C20 P1 C14 C15 -131.7(2)
C26 P1 C14 C15 -25.6(2)
Ru1 P1 C14 C15 100.8(2)
C20 P1 C14 C19 55.2(2)
C26 P1 C14 C19 161.4(2)
Ru1 P1 C14 C19 -72.3(2)
C19 C14 C15 C16 -0.4(4)
P1 C14 C15 C16 -173.6(2)
C14 C15 C16 C17 -1.9(5)
C15 C16 C17 C18 2.1(5)
C16 C17 C18 C19 0.0(5)
C17 C18 C19 C14 -2.4(4)
C15 C14 C19 C18 2.6(4)
P1 C14 C19 C18 175.8(2)
C14 P1 C20 C21 -13.0(3)
C26 P1 C20 C21 -119.9(2)
Ru1 P1 C20 C21 114.6(2)
C14 P1 C20 C25 170.83(19)
C26 P1 C20 C25 63.9(2)
Ru1 P1 C20 C25 -61.5(2)
C25 C20 C21 C22 2.3(4)
P1 C20 C21 C22 -173.8(2)
C20 C21 C22 C23 -0.3(4)
C21 C22 C23 C24 -2.3(4)
C22 C23 C24 C25 2.8(4)
C23 C24 C25 C20 -0.8(4)
C21 C20 C25 C24 -1.8(4)
P1 C20 C25 C24 174.7(2)
C14 P1 C26 C27 119.0(2)
C20 P1 C26 C27 -129.3(2)
Ru1 P1 C26 C27 -5.7(3)
C14 P1 C26 C31 -60.4(2)
C20 P1 C26 C31 51.3(2)
Ru1 P1 C26 C31 174.90(19)
C31 C26 C27 C28 1.6(4)
P1 C26 C27 C28 -177.8(2)
C26 C27 C28 C29 0.5(4)
C27 C28 C29 C30 -1.6(5)
C28 C29 C30 C31 0.6(5)
C29 C30 C31 C26 1.6(5)
C27 C26 C31 C30 -2.7(4)
P1 C26 C31 C30 176.8(2)
C38 P2 C32 C33 -114.8(2)
C44 P2 C32 C33 134.0(2)
Ru1 P2 C32 C33 10.2(3)
C38 P2 C32 C37 64.7(2)
C44 P2 C32 C37 -46.5(2)
Ru1 P2 C32 C37 -170.29(18)
C37 C32 C33 C34 -1.7(4)
P2 C32 C33 C34 177.8(2)
C32 C33 C34 C35 0.5(4)
C33 C34 C35 C36 0.9(4)
C34 C35 C36 C37 -1.1(4)
C35 C36 C37 C32 -0.1(4)
C33 C32 C37 C36 1.6(4)
P2 C32 C37 C36 -178.0(2)
C44 P2 C38 C43 -60.6(3)
C32 P2 C38 C43 -166.2(2)
Ru1 P2 C38 C43 67.9(3)
C44 P2 C38 C39 125.1(2)
C32 P2 C38 C39 19.5(3)
Ru1 P2 C38 C39 -106.4(2)
C43 C38 C39 C40 1.6(4)
P2 C38 C39 C40 176.0(2)
C38 C39 C40 C41 0.3(5)
C39 C40 C41 C42 -1.4(6)
C40 C41 C42 C43 0.4(6)
C39 C38 C43 C42 -2.6(4)
P2 C38 C43 C42 -177.0(3)
C41 C42 C43 C38 1.6(5)
C38 P2 C44 C45 26.2(2)
C32 P2 C44 C45 133.7(2)
Ru1 P2 C44 C45 -101.9(2)
C38 P2 C44 C49 -157.37(19)
C32 P2 C44 C49 -49.8(2)
Ru1 P2 C44 C49 74.54(19)
C49 C44 C45 C46 -0.1(4)
P2 C44 C45 C46 176.36(19)
C44 C45 C46 C47 -0.2(4)
C45 C46 C47 C48 0.3(4)
C46 C47 C48 C49 -0.2(4)
C47 C48 C49 C44 -0.1(4)
C45 C44 C49 C48 0.2(4)
P2 C44 C49 C48 -176.5(2)
